data_2233294
loop_
_publ_author_name
'Zhong, Yan'
'Zhang, XiaoPing'
'Wu, Bin'

_publ_section_title
;
 (<i>E</i>)-1-{4-[Bis(4-bromophenyl)methyl]piperazin-1-yl}-3-(4-ethoxy-3-methoxyphenyl)prop-2-en-1-one
;
_journal_coeditor_code SU2344
_journal_issue 1
_journal_name_full 'Acta Crystallographica Section E'
_journal_page_first o122
_journal_paper_doi 10.1107/S1600536811052123
_journal_volume 68
_journal_year 2012
_chemical_formula_iupac 'C29 H30 Br2 N2 O3'
_chemical_formula_sum 'C29 H30 Br2 N2 O3'
_chemical_formula_weight 614.37
_chemical_name_systematic
;
(<i>E</i>)-1-{4-[Bis(4-bromophenyl)methyl]piperazin-1-yl}-3-(4-ethoxy-3-
methoxyphenyl)prop-2-en-1-one
;
_space_group_IT_number 2
_symmetry_cell_setting triclinic
_symmetry_space_group_name_Hall '-P 1'
_symmetry_space_group_name_H-M 'P -1'
_atom_sites_solution_hydrogens geom
_atom_sites_solution_primary direct
_atom_sites_solution_secondary difmap
_audit_creation_method SHELXL-97
_cell_angle_alpha 92.85(3)
_cell_angle_beta 100.52(3)
_cell_angle_gamma 95.25(3)
_cell_formula_units_Z 2
_cell_length_a 8.5520(17)
_cell_length_b 10.355(2)
_cell_length_c 16.361(3)
_cell_measurement_reflns_used 25
_cell_measurement_temperature 293(2)
_cell_measurement_theta_max 13
_cell_measurement_theta_min 9
_cell_volume 1415.3(5)
_computing_cell_refinement 'CAD-4 EXPRESS (Enraf--Nonius, 1994)'
_computing_data_collection 'CAD-4 EXPRESS (Enraf--Nonius, 1994)'
_computing_data_reduction 'XCAD4 (Harms & Wocadlo, 1995)'
_computing_molecular_graphics 'SHELXTL (Sheldrick, 2008)'
_computing_publication_material 'SHELXL97 (Sheldrick, 2008)'
_computing_structure_refinement 'SHELXL97 (Sheldrick, 2008)'
_computing_structure_solution 'SHELXS97 (Sheldrick, 2008)'
_diffrn_ambient_temperature 293(2)
_diffrn_measured_fraction_theta_full 1.000
_diffrn_measured_fraction_theta_max 1.000
_diffrn_measurement_device_type 'Enraf--Nonius CAD-4'
_diffrn_measurement_method \w/2\q
_diffrn_radiation_monochromator graphite
_diffrn_radiation_source 'fine-focus sealed tube'
_diffrn_radiation_type MoK\a
_diffrn_radiation_wavelength 0.71073
_diffrn_reflns_av_R_equivalents 0.0977
_diffrn_reflns_av_sigmaI/netI 0.1216
_diffrn_reflns_limit_h_max 10
_diffrn_reflns_limit_h_min 0
_diffrn_reflns_limit_k_max 12
_diffrn_reflns_limit_k_min -12
_diffrn_reflns_limit_l_max 19
_diffrn_reflns_limit_l_min -19
_diffrn_reflns_number 5569
_diffrn_reflns_theta_full 25.37
_diffrn_reflns_theta_max 25.37
_diffrn_reflns_theta_min 1.27
_diffrn_standards_decay_% 1
_diffrn_standards_interval_count 200
_diffrn_standards_interval_time 120
_diffrn_standards_number 3
_exptl_absorpt_coefficient_mu 2.895
_exptl_absorpt_correction_T_max 0.7606
_exptl_absorpt_correction_T_min 0.5951
_exptl_absorpt_correction_type psi-scan
_exptl_absorpt_process_details '(North <i>et al.</i>, 1968)'
_exptl_crystal_colour colourless
_exptl_crystal_density_diffrn 1.442
_exptl_crystal_density_method 'not measured'
_exptl_crystal_description block
_exptl_crystal_F_000 624
_exptl_crystal_size_max 0.20
_exptl_crystal_size_mid 0.10
_exptl_crystal_size_min 0.10
_refine_diff_density_max 0.283
_refine_diff_density_min -0.291
_refine_ls_extinction_method none
_refine_ls_goodness_of_fit_ref 1.006
_refine_ls_hydrogen_treatment constr
_refine_ls_matrix_type full
_refine_ls_number_parameters 325
_refine_ls_number_reflns 5190
_refine_ls_number_restraints 0
_refine_ls_restrained_S_all 1.006
_refine_ls_R_factor_all 0.2059
_refine_ls_R_factor_gt 0.0774
_refine_ls_shift/su_max 0.000
_refine_ls_shift/su_mean 0.000
_refine_ls_structure_factor_coef Fsqd
_refine_ls_weighting_details 'calc w=1/[\s^2^(Fo^2^)+(0.0450P)^2^] where P=(Fo^2^+2Fc^2^)/3'
_refine_ls_weighting_scheme calc
_refine_ls_wR_factor_gt 0.1128
_refine_ls_wR_factor_ref 0.1449
_reflns_number_gt 2233
_reflns_number_total 5190
_reflns_threshold_expression I>2sigma(I)
_cod_data_source_file su2344.cif
_cod_data_source_block I
_cod_database_code 2233294
_cod_database_fobs_code 2233294

loop_
_symmetry_equiv_pos_as_xyz
'x, y, z'
'-x, -y, -z'

loop_
_atom_site_type_symbol
_atom_site_label
_atom_site_fract_x
_atom_site_fract_y
_atom_site_fract_z
_atom_site_U_iso_or_equiv
_atom_site_adp_type
_atom_site_calc_flag
_atom_site_refinement_flags
_atom_site_occupancy
_atom_site_symmetry_multiplicity
Br Br1 0.65376(13) 0.34766(12) 0.57637(6) 0.1418(5) Uani d . 1 1
N N1 0.9260(5) 0.3258(4) 0.2058(3) 0.0541(12) Uani d . 1 1
O O1 1.3079(5) 0.4867(4) 0.0380(3) 0.0802(14) Uani d . 1 1
C C1 0.7349(9) 0.3675(6) 0.3323(4) 0.083(2) Uani d . 1 1
H H1A 0.7259 0.4241 0.2897 0.099 Uiso calc R 1 1
Br Br2 0.20032(9) -0.00602(9) 0.02290(5) 0.0987(4) Uani d . 1 1
N N2 1.1790(6) 0.4652(5) 0.1444(3) 0.0610(14) Uani d . 1 1
O O2 1.9023(5) 0.8508(5) 0.3993(3) 0.0900(16) Uani d . 1 1
C C2 0.6782(10) 0.3959(8) 0.4101(5) 0.107(3) Uani d . 1 1
H H2A 0.6223 0.4676 0.4162 0.128 Uiso calc R 1 1
O O3 2.1174(5) 0.9315(4) 0.3219(2) 0.0730(13) Uani d . 1 1
C C3 0.7089(10) 0.3160(9) 0.4728(4) 0.092(3) Uani d . 1 1
C C4 0.7929(9) 0.2026(9) 0.4636(4) 0.102(3) Uani d . 1 1
H H4A 0.8159 0.1495 0.5076 0.123 Uiso calc R 1 1
C C5 0.8378(7) 0.1751(7) 0.3896(4) 0.075(2) Uani d . 1 1
H H5A 0.8928 0.1034 0.3820 0.091 Uiso calc R 1 1
C C6 0.7996(6) 0.2565(5) 0.3260(4) 0.0529(15) Uani d . 1 1
C C7 0.8396(8) 0.2183(7) 0.2417(4) 0.080(2) Uani d . 1 1
H H7A 0.9100 0.1486 0.2499 0.096 Uiso calc R 1 1
C C8 0.6895(7) 0.1635(6) 0.1820(4) 0.0630(17) Uani d . 1 1
C C9 0.6436(7) 0.0372(6) 0.1727(4) 0.0648(17) Uani d . 1 1
H H9A 0.7130 -0.0176 0.2001 0.078 Uiso calc R 1 1
C C10 0.5035(7) -0.0188(5) 0.1265(4) 0.0641(18) Uani d . 1 1
H H10A 0.4772 -0.1083 0.1227 0.077 Uiso calc R 1 1
C C11 0.4077(6) 0.0579(6) 0.0878(3) 0.0526(14) Uani d . 1 1
C C12 0.4392(8) 0.2000(6) 0.0887(4) 0.083(2) Uani d . 1 1
H H12A 0.3687 0.2529 0.0601 0.100 Uiso calc R 1 1
C C13 0.5895(8) 0.2469(6) 0.1383(4) 0.079(2) Uani d . 1 1
H H13A 0.6225 0.3354 0.1419 0.095 Uiso calc R 1 1
C C14 0.9581(8) 0.2932(7) 0.1231(4) 0.083(2) Uani d . 1 1
H H14A 1.0273 0.2237 0.1263 0.100 Uiso calc R 1 1
H H14B 0.8585 0.2622 0.0859 0.100 Uiso calc R 1 1
C C15 1.0330(8) 0.4036(6) 0.0898(4) 0.083(2) Uani d . 1 1
H H15A 0.9571 0.4677 0.0793 0.099 Uiso calc R 1 1
H H15B 1.0592 0.3760 0.0368 0.099 Uiso calc R 1 1
C C16 1.1500(8) 0.4937(6) 0.2289(4) 0.085(2) Uani d . 1 1
H H16A 1.0802 0.5625 0.2282 0.103 Uiso calc R 1 1
H H16B 1.2504 0.5235 0.2658 0.103 Uiso calc R 1 1
C C17 1.0756(7) 0.3766(6) 0.2603(4) 0.0732(19) Uani d . 1 1
H H17A 1.1491 0.3102 0.2647 0.088 Uiso calc R 1 1
H H17B 1.0553 0.3979 0.3156 0.088 Uiso calc R 1 1
C C18 1.3040(7) 0.5159(7) 0.1128(4) 0.0684(18) Uani d . 1 1
C C19 1.4415(8) 0.5873(6) 0.1696(4) 0.074(2) Uani d . 1 1
H H19A 1.4322 0.6116 0.2238 0.089 Uiso calc R 1 1
C C20 1.5779(7) 0.6173(6) 0.1446(4) 0.074(2) Uani d . 1 1
H H20A 1.5825 0.5853 0.0911 0.089 Uiso calc R 1 1
C C21 1.7193(6) 0.6923(5) 0.1888(3) 0.0443(13) Uani d . 1 1
C C22 1.8438(7) 0.7364(6) 0.1511(4) 0.0641(17) Uani d . 1 1
H H22A 1.8393 0.7109 0.0953 0.077 Uiso calc R 1 1
C C23 1.9733(7) 0.8157(7) 0.1922(4) 0.079(2) Uani d . 1 1
H H23A 2.0502 0.8475 0.1627 0.094 Uiso calc R 1 1
C C24 1.9934(6) 0.8501(6) 0.2765(4) 0.0588(16) Uani d . 1 1
C C25 1.8700(6) 0.8058(6) 0.3175(4) 0.0539(15) Uani d . 1 1
C C26 1.7401(6) 0.7287(5) 0.2764(3) 0.0533(15) Uani d . 1 1
H H26A 1.6621 0.6984 0.3056 0.064 Uiso calc R 1 1
C C27 1.7825(8) 0.8123(7) 0.4451(4) 0.096(2) Uani d . 1 1
H H27A 1.8132 0.8494 0.5014 0.144 Uiso calc R 1 1
H H27B 1.7701 0.7192 0.4453 0.144 Uiso calc R 1 1
H H27C 1.6831 0.8420 0.4198 0.144 Uiso calc R 1 1
C C28 2.2484(7) 0.9702(7) 0.2786(4) 0.078(2) Uani d . 1 1
H H28A 2.2110 1.0169 0.2301 0.094 Uiso calc R 1 1
H H28B 2.2975 0.8951 0.2614 0.094 Uiso calc R 1 1
C C29 2.3669(8) 1.0595(7) 0.3454(4) 0.104(3) Uani d . 1 1
H H29A 2.4591 1.0890 0.3230 0.156 Uiso calc R 1 1
H H29B 2.3993 1.0119 0.3935 0.156 Uiso calc R 1 1
H H29C 2.3156 1.1331 0.3612 0.156 Uiso calc R 1 1

loop_
_atom_site_aniso_label
_atom_site_aniso_U_11
_atom_site_aniso_U_22
_atom_site_aniso_U_33
_atom_site_aniso_U_12
_atom_site_aniso_U_13
_atom_site_aniso_U_23
Br1 0.1442(9) 0.2104(13) 0.0742(6) -0.0019(8) 0.0470(6) -0.0167(7)
N1 0.058(3) 0.061(3) 0.040(2) -0.009(2) 0.007(2) -0.001(2)
O1 0.090(3) 0.084(3) 0.061(3) -0.029(3) 0.017(3) 0.014(3)
C1 0.135(7) 0.050(4) 0.071(5) 0.003(4) 0.038(5) 0.020(4)
Br2 0.0657(5) 0.1419(8) 0.0789(5) -0.0321(5) 0.0134(4) -0.0091(5)
N2 0.059(3) 0.071(3) 0.049(3) -0.019(3) 0.016(3) 0.000(3)
O2 0.068(3) 0.134(4) 0.069(3) -0.025(3) 0.026(3) 0.028(3)
C2 0.120(7) 0.109(7) 0.090(6) 0.003(6) 0.022(6) -0.006(6)
O3 0.059(3) 0.107(4) 0.051(2) -0.017(2) 0.013(2) 0.026(2)
C3 0.106(6) 0.113(7) 0.046(4) -0.034(5) 0.018(4) -0.017(5)
C4 0.106(7) 0.148(9) 0.046(4) -0.003(6) 0.000(4) 0.005(5)
C5 0.065(4) 0.094(5) 0.064(4) 0.004(4) -0.001(4) 0.033(4)
C6 0.057(3) 0.035(3) 0.065(4) -0.018(3) 0.015(3) 0.016(3)
C7 0.074(5) 0.097(6) 0.066(4) -0.017(4) 0.012(4) 0.020(4)
C8 0.067(4) 0.065(4) 0.058(4) 0.009(3) 0.014(3) 0.001(3)
C9 0.067(4) 0.074(4) 0.058(4) 0.015(3) 0.012(3) 0.030(4)
C10 0.075(4) 0.044(4) 0.081(5) 0.014(3) 0.024(4) 0.031(3)
C11 0.048(3) 0.058(3) 0.056(4) 0.007(3) 0.022(3) -0.004(3)
C12 0.090(5) 0.080(5) 0.080(5) 0.027(4) 0.001(4) 0.034(4)
C13 0.094(5) 0.063(4) 0.075(5) -0.020(4) 0.009(4) 0.028(4)
C14 0.085(5) 0.091(6) 0.071(5) -0.011(4) 0.019(4) -0.004(4)
C15 0.083(5) 0.098(5) 0.057(4) -0.034(4) 0.002(4) 0.032(4)
C16 0.106(6) 0.073(5) 0.069(5) -0.031(4) 0.015(4) 0.003(4)
C17 0.066(4) 0.088(5) 0.058(4) -0.012(4) 0.005(3) -0.008(4)
C18 0.050(4) 0.100(5) 0.060(4) 0.015(3) 0.013(3) 0.022(4)
C19 0.083(5) 0.073(4) 0.064(4) -0.018(4) 0.012(4) 0.026(4)
C20 0.065(4) 0.096(5) 0.061(4) -0.019(4) 0.020(4) 0.017(4)
C21 0.044(3) 0.057(3) 0.039(3) 0.029(3) 0.007(3) 0.029(3)
C22 0.074(4) 0.067(4) 0.062(4) 0.016(3) 0.029(3) 0.028(3)
C23 0.046(4) 0.103(6) 0.081(5) -0.022(4) 0.013(4) 0.008(4)
C24 0.039(3) 0.056(4) 0.074(4) -0.004(3) -0.011(3) 0.029(3)
C25 0.039(3) 0.070(4) 0.056(4) 0.003(3) 0.018(3) 0.019(3)
C26 0.040(3) 0.059(3) 0.065(4) 0.002(2) 0.010(3) 0.037(3)
C27 0.099(6) 0.108(6) 0.086(5) 0.005(5) 0.034(5) 0.009(5)
C28 0.046(3) 0.103(5) 0.086(5) 0.000(4) 0.015(4) 0.024(4)
C29 0.088(5) 0.114(6) 0.101(6) -0.045(5) 0.028(5) -0.012(5)

loop_
_atom_type_symbol
_atom_type_description
_atom_type_scat_dispersion_real
_atom_type_scat_dispersion_imag
_atom_type_scat_source
C C 0.0033 0.0016 'International Tables Vol C Tables 4.2.6.8 and 6.1.1.4'
H H 0.0000 0.0000 'International Tables Vol C Tables 4.2.6.8 and 6.1.1.4'
N N 0.0061 0.0033 'International Tables Vol C Tables 4.2.6.8 and 6.1.1.4'
O O 0.0106 0.0060 'International Tables Vol C Tables 4.2.6.8 and 6.1.1.4'
Br Br -0.2901 2.4595 'International Tables Vol C Tables 4.2.6.8 and 6.1.1.4'

loop_
_geom_angle_atom_site_label_1
_geom_angle_atom_site_label_2
_geom_angle_atom_site_label_3
_geom_angle
C17 N1 C14 108.8(5)
C17 N1 C7 112.4(5)
C14 N1 C7 114.4(5)
C6 C1 C2 116.4(7)
C6 C1 H1A 121.8
C2 C1 H1A 121.8
C18 N2 C15 121.1(5)
C18 N2 C16 126.0(5)
C15 N2 C16 110.8(5)
C25 O2 C27 114.8(5)
C3 C2 C1 118.8(8)
C3 C2 H2A 120.6
C1 C2 H2A 120.6
C24 O3 C28 115.8(5)
C2 C3 C4 121.2(7)
C2 C3 Br1 122.7(8)
C4 C3 Br1 116.1(6)
C5 C4 C3 118.8(7)
C5 C4 H4A 120.6
C3 C4 H4A 120.6
C4 C5 C6 118.3(7)
C4 C5 H5A 120.8
C6 C5 H5A 120.8
C1 C6 C5 125.9(7)
C1 C6 C7 116.6(6)
C5 C6 C7 117.5(6)
N1 C7 C8 111.1(5)
N1 C7 C6 113.5(5)
C8 C7 C6 109.9(5)
N1 C7 H7A 107.4
C8 C7 H7A 107.4
C6 C7 H7A 107.4
C9 C8 C13 118.1(6)
C9 C8 C7 121.6(6)
C13 C8 C7 120.3(6)
C8 C9 C10 125.3(6)
C8 C9 H9A 117.4
C10 C9 H9A 117.4
C11 C10 C9 117.1(6)
C11 C10 H10A 121.4
C9 C10 H10A 121.4
C10 C11 C12 125.6(6)
C10 C11 Br2 122.2(5)
C12 C11 Br2 112.2(4)
C13 C12 C11 112.1(5)
C13 C12 H12A 124.0
C11 C12 H12A 124.0
C8 C13 C12 121.8(6)
C8 C13 H13A 119.1
C12 C13 H13A 119.1
C15 C14 N1 111.6(6)
C15 C14 H14A 109.3
N1 C14 H14A 109.3
C15 C14 H14B 109.3
N1 C14 H14B 109.3
H14A C14 H14B 108.0
C14 C15 N2 114.0(5)
C14 C15 H15A 108.8
N2 C15 H15A 108.8
C14 C15 H15B 108.8
N2 C15 H15B 108.8
H15A C15 H15B 107.6
N2 C16 C17 110.5(5)
N2 C16 H16A 109.5
C17 C16 H16A 109.5
N2 C16 H16B 109.5
C17 C16 H16B 109.5
H16A C16 H16B 108.1
N1 C17 C16 111.7(5)
N1 C17 H17A 109.3
C16 C17 H17A 109.3
N1 C17 H17B 109.3
C16 C17 H17B 109.3
H17A C17 H17B 107.9
O1 C18 N2 118.5(6)
O1 C18 C19 121.9(6)
N2 C18 C19 119.0(6)
C20 C19 C18 121.0(6)
C20 C19 H19A 119.5
C18 C19 H19A 119.5
C19 C20 C21 128.7(6)
C19 C20 H20A 115.6
C21 C20 H20A 115.6
C22 C21 C20 123.0(5)
C22 C21 C26 115.3(5)
C20 C21 C26 121.7(5)
C23 C22 C21 122.8(6)
C23 C22 H22A 118.6
C21 C22 H22A 118.6
C22 C23 C24 121.7(6)
C22 C23 H23A 119.1
C24 C23 H23A 119.1
O3 C24 C23 125.5(5)
O3 C24 C25 117.2(6)
C23 C24 C25 117.2(5)
C26 C25 O2 128.0(5)
C26 C25 C24 121.0(6)
O2 C25 C24 111.0(5)
C25 C26 C21 121.9(5)
C25 C26 H26A 119.0
C21 C26 H26A 119.0
O2 C27 H27A 109.5
O2 C27 H27B 109.5
H27A C27 H27B 109.5
O2 C27 H27C 109.5
H27A C27 H27C 109.5
H27B C27 H27C 109.5
O3 C28 C29 103.1(5)
O3 C28 H28A 111.1
C29 C28 H28A 111.1
O3 C28 H28B 111.1
C29 C28 H28B 111.1
H28A C28 H28B 109.1
C28 C29 H29A 109.5
C28 C29 H29B 109.5
H29A C29 H29B 109.5
C28 C29 H29C 109.5
H29A C29 H29C 109.5
H29B C29 H29C 109.5

loop_
_geom_bond_atom_site_label_1
_geom_bond_atom_site_label_2
_geom_bond_distance
Br1 C3 1.862(7)
N1 C17 1.458(6)
N1 C14 1.458(7)
N1 C7 1.484(7)
O1 C18 1.254(7)
C1 C6 1.328(8)
C1 C2 1.469(9)
C1 H1A 0.9300
Br2 C11 1.934(5)
N2 C18 1.346(7)
N2 C15 1.468(7)
N2 C16 1.469(7)
O2 C25 1.365(6)
O2 C27 1.416(7)
C2 C3 1.354(10)
C2 H2A 0.9300
O3 C24 1.369(6)
O3 C28 1.467(6)
C3 C4 1.447(11)
C4 C5 1.360(9)
C4 H4A 0.9300
C5 C6 1.384(7)
C5 H5A 0.9300
C6 C7 1.524(8)
C7 C8 1.509(8)
C7 H7A 0.9800
C8 C9 1.324(7)
C8 C13 1.400(8)
C9 C10 1.358(8)
C9 H9A 0.9300
C10 C11 1.297(7)
C10 H10A 0.9300
C11 C12 1.470(8)
C12 C13 1.419(8)
C12 H12A 0.9300
C13 H13A 0.9300
C14 C15 1.438(7)
C14 H14A 0.9700
C14 H14B 0.9700
C15 H15A 0.9700
C15 H15B 0.9700
C16 C17 1.475(7)
C16 H16A 0.9700
C16 H16B 0.9700
C17 H17A 0.9700
C17 H17B 0.9700
C18 C19 1.471(8)
C19 C20 1.321(7)
C19 H19A 0.9300
C20 C21 1.429(7)
C20 H20A 0.9300
C21 C22 1.379(7)
C21 C26 1.438(7)
C22 C23 1.364(8)
C22 H22A 0.9300
C23 C24 1.383(8)
C23 H23A 0.9300
C24 C25 1.406(7)
C25 C26 1.355(7)
C26 H26A 0.9300
C27 H27A 0.9600
C27 H27B 0.9600
C27 H27C 0.9600
C28 C29 1.550(8)
C28 H28A 0.9700
C28 H28B 0.9700
C29 H29A 0.9600
C29 H29B 0.9600
C29 H29C 0.9600

loop_
_geom_hbond_atom_site_label_D
_geom_hbond_atom_site_label_H
_geom_hbond_atom_site_label_A
_geom_hbond_site_symmetry_A
_geom_hbond_distance_DH
_geom_hbond_distance_HA
_geom_hbond_distance_DA
_geom_hbond_angle_DHA
C12 H12A O1 1_455 0.93 2.55 3.358(8) 145
C20 H20A O1 2_865 0.93 2.57 3.461(8) 161
C16 H16B Br1 2_766 0.97 2.79 3.562(7) 137

loop_
_geom_torsion_atom_site_label_1
_geom_torsion_atom_site_label_2
_geom_torsion_atom_site_label_3
_geom_torsion_atom_site_label_4
_geom_torsion
C6 C1 C2 C3 6.4(11)
C1 C2 C3 C4 -1.2(12)
C1 C2 C3 Br1 176.3(5)
C2 C3 C4 C5 -1.7(12)
Br1 C3 C4 C5 -179.4(5)
C3 C4 C5 C6 -0.5(10)
C2 C1 C6 C5 -9.3(10)
C2 C1 C6 C7 172.6(6)
C4 C5 C6 C1 6.5(10)
C4 C5 C6 C7 -175.5(6)
C17 N1 C7 C8 -177.2(5)
C14 N1 C7 C8 -52.5(8)
C17 N1 C7 C6 58.3(7)
C14 N1 C7 C6 -177.0(5)
C1 C6 C7 N1 47.2(8)
C5 C6 C7 N1 -130.9(6)
C1 C6 C7 C8 -77.8(7)
C5 C6 C7 C8 104.0(7)
N1 C7 C8 C9 140.8(6)
C6 C7 C8 C9 -92.7(8)
N1 C7 C8 C13 -43.0(9)
C6 C7 C8 C13 83.4(7)
C13 C8 C9 C10 -2.7(10)
C7 C8 C9 C10 173.6(6)
C8 C9 C10 C11 0.6(10)
C9 C10 C11 C12 1.0(9)
C9 C10 C11 Br2 -177.6(4)
C10 C11 C12 C13 -0.4(9)
Br2 C11 C12 C13 178.3(5)
C9 C8 C13 C12 3.2(10)
C7 C8 C13 C12 -173.1(6)
C11 C12 C13 C8 -1.7(9)
C17 N1 C14 C15 -57.0(7)
C7 N1 C14 C15 176.4(5)
N1 C14 C15 N2 54.4(8)
C18 N2 C15 C14 144.2(6)
C16 N2 C15 C14 -51.3(8)
C18 N2 C16 C17 -144.8(6)
C15 N2 C16 C17 51.7(8)
C14 N1 C17 C16 59.4(7)
C7 N1 C17 C16 -172.9(6)
N2 C16 C17 N1 -57.7(8)
C15 N2 C18 O1 -14.6(10)
C16 N2 C18 O1 -176.5(6)
C15 N2 C18 C19 174.4(6)
C16 N2 C18 C19 12.4(10)
O1 C18 C19 C20 -3.6(10)
N2 C18 C19 C20 167.1(6)
C18 C19 C20 C21 175.7(6)
C19 C20 C21 C22 -168.1(7)
C19 C20 C21 C26 11.0(10)
C20 C21 C22 C23 175.1(6)
C26 C21 C22 C23 -4.0(8)
C21 C22 C23 C24 4.5(10)
C28 O3 C24 C23 -8.4(9)
C28 O3 C24 C25 176.7(5)
C22 C23 C24 O3 -178.3(5)
C22 C23 C24 C25 -3.4(10)
C27 O2 C25 C26 -0.9(9)
C27 O2 C25 C24 179.1(5)
O3 C24 C25 C26 177.7(5)
C23 C24 C25 C26 2.3(9)
O3 C24 C25 O2 -2.3(8)
C23 C24 C25 O2 -177.6(6)
O2 C25 C26 C21 177.8(5)
C24 C25 C26 C21 -2.2(8)
C22 C21 C26 C25 2.9(7)
C20 C21 C26 C25 -176.3(5)
C24 O3 C28 C29 -179.9(5)

loop_
_cod_related_entry_id
_cod_related_entry_database
_cod_related_entry_code
1 ChemSpider 30657364
